data_7220322
loop_
_publ_author_name
'Zhang, Shangxi'
'Lu, Xiaofeng'
'Sun, Jibin'
'Zhao, Yali'
'Shao, Xiangfeng'

_publ_section_title
;
 Honeycomb supramolecular frameworks of organic--inorganic hybrid cluster
 composed of cation radical and Keggin-type polyoxometalate
;
_journal_issue 22
_journal_name_full CrystEngComm
_journal_page_first 4110
_journal_paper_doi 10.1039/C5CE00510H
_journal_volume 17
_journal_year 2015
_chemical_formula_moiety 'C67 H36 Cl2 Mo12 O40 P S36'
_chemical_formula_sum 'C67 H36 Cl2 Mo12 O40 P S36'
_chemical_formula_weight 3888.27
_chemical_name_common (TT-TTF)3(PMo12O40)
_chemical_name_systematic
;
(TT-TTF)3(PMo12O40)
;
_chemical_properties_physical Heat-sensitive
_chemical_temperature_decomposition 423
_space_group_IT_number 147
_symmetry_cell_setting trigonal
_symmetry_space_group_name_Hall '-P 3'
_symmetry_space_group_name_H-M 'P -3'
_atom_sites_solution_hydrogens geom
_atom_sites_solution_primary direct
_atom_sites_solution_secondary difmap
_audit_creation_method SHELXL-97
_audit_update_record
;
2014-12-08 deposited with the CCDC.
2015-04-20 downloaded from the CCDC.
;
_cell_angle_alpha 90.00
_cell_angle_beta 90.00
_cell_angle_gamma 120.00
_cell_formula_units_Z 2
_cell_length_a 23.7742(3)
_cell_length_b 23.7742(3)
_cell_length_c 13.7571(2)
_cell_measurement_reflns_used 14432
_cell_measurement_temperature 103(2)
_cell_measurement_theta_max 28.4620
_cell_measurement_theta_min 3.4150
_cell_volume 6733.94(16)
_computing_cell_refinement
;
CrysAlisPro, Agilent Technologies,
Version 1.171.36.28 (release 01-02-2013 CrysAlis171 .NET)
(compiled Feb  1 2013,16:14:44)
;
_computing_data_collection
;
CrysAlisPro, Agilent Technologies,
Version 1.171.36.28 (release 01-02-2013 CrysAlis171 .NET)
(compiled Feb  1 2013,16:14:44)
;
_computing_data_reduction
;
CrysAlisPro, Agilent Technologies,
Version 1.171.36.28 (release 01-02-2013 CrysAlis171 .NET)
(compiled Feb  1 2013,16:14:44)
;
_computing_molecular_graphics Mercury
_computing_publication_material Mercury
_computing_structure_refinement 'SHELXL-97 (Sheldrick, 1997)'
_computing_structure_solution SIR2004
_diffrn_ambient_temperature 103(2)
_diffrn_detector_area_resol_mean 16.0733
_diffrn_measured_fraction_theta_full 0.9984
_diffrn_measured_fraction_theta_max 0.900
_diffrn_measurement_device_type 'SuperNova, Dual, Cu at zero, Eos'
_diffrn_measurement_method '\w scans'
_diffrn_radiation_monochromator mirror
_diffrn_radiation_source 'SuperNova (Mo) X-ray Source'
_diffrn_radiation_type MoK\a
_diffrn_radiation_wavelength 0.71073
_diffrn_reflns_av_R_equivalents 0.0278
_diffrn_reflns_av_sigmaI/netI 0.0361
_diffrn_reflns_limit_h_max 31
_diffrn_reflns_limit_h_min -23
_diffrn_reflns_limit_k_max 32
_diffrn_reflns_limit_k_min -31
_diffrn_reflns_limit_l_max 18
_diffrn_reflns_limit_l_min -15
_diffrn_reflns_number 27533
_diffrn_reflns_theta_full 26.3154
_diffrn_reflns_theta_max 28.66
_diffrn_reflns_theta_min 2.97
_exptl_absorpt_coefficient_mu 1.753
_exptl_absorpt_correction_T_max 0.7790
_exptl_absorpt_correction_T_min 0.6490
_exptl_absorpt_correction_type multi-scan
_exptl_absorpt_process_details
;
CrysAlisPro, Agilent Technologies,
Version 1.171.36.28 (release 01-02-2013 CrysAlis171 .NET)
(compiled Feb  1 2013,16:14:44)
Empirical absorption correction using spherical harmonics,
 implemented in SCALE3 ABSPACK scaling algorithm.
;
_exptl_crystal_colour black
_exptl_crystal_density_diffrn 1.918
_exptl_crystal_density_meas ?
_exptl_crystal_density_method 'not measured'
_exptl_crystal_description 'hexagonal block'
_exptl_crystal_F_000 3774
_exptl_crystal_preparation 'Magnetic properties'
_exptl_crystal_recrystallization_method
'The crystals were obtained by slow diffusion of two components through a three-layer technique'
_exptl_crystal_size_max 0.27
_exptl_crystal_size_mid 0.27
_exptl_crystal_size_min 0.15
_refine_diff_density_max 0.908
_refine_diff_density_min -0.595
_refine_diff_density_rms 0.102
_refine_ls_extinction_method none
_refine_ls_goodness_of_fit_ref 1.079
_refine_ls_hydrogen_treatment constr
_refine_ls_matrix_type full
_refine_ls_number_parameters 516
_refine_ls_number_reflns 10406
_refine_ls_number_restraints 0
_refine_ls_restrained_S_all 1.079
_refine_ls_R_factor_all 0.0352
_refine_ls_R_factor_gt 0.0264
_refine_ls_shift/su_max 0.003
_refine_ls_shift/su_mean 0.000
_refine_ls_structure_factor_coef Fsqd
_refine_ls_weighting_details 'calc w=1/[\s^2^(Fo^2^)+(0.0150P)^2^+5.4269P] where P=(Fo^2^+2Fc^2^)/3'
_refine_ls_weighting_scheme calc
_refine_ls_wR_factor_gt 0.0527
_refine_ls_wR_factor_ref 0.0569
_reflns_number_gt 8903
_reflns_number_total 10406
_reflns_threshold_expression >2sigma(I)
_cod_data_source_file c5ce00510h2.cif
_cod_data_source_block 100k
_cod_depositor_comments
;
The following automatic conversions were performed:

'_chemical_melting_point' tag was changed to
'_chemical_temperature_decomposition' since the value had been '423,
decomposed'. The value '423, decomposed' was changed to '423'.

'_exptl_crystal_density_meas' value 'not measured' was changed to '?'
- the value is perceived as not measured.

Automatic conversion script
Id: cif_fix_values 3271 2015-04-21 07:52:19Z andrius 

 Adding full bibliography for 7220322.cif.
;
_cod_original_sg_symbol_H-M P-3
_cod_database_code 7220322

loop_
_symmetry_equiv_pos_as_xyz
'x, y, z'
'-y, x-y, z'
'-x+y, -x, z'
'-x, -y, -z'
'y, -x+y, -z'
'x-y, x, -z'

loop_
_atom_site_label
_atom_site_type_symbol
_atom_site_fract_x
_atom_site_fract_y
_atom_site_fract_z
_atom_site_U_iso_or_equiv
_atom_site_adp_type
_atom_site_occupancy
_atom_site_symmetry_multiplicity
_atom_site_calc_flag
_atom_site_refinement_flags
_atom_site_disorder_assembly
_atom_site_disorder_group
C1 C 0.87527(13) 0.49704(13) 0.55008(19) 0.0149(5) Uani 1 1 d . . .
C2 C 0.90647(12) 0.46141(13) 0.53802(18) 0.0144(5) Uani 1 1 d . . .
C3 C 0.81734(13) 0.56136(14) 0.5179(2) 0.0188(6) Uani 1 1 d . . .
C4 C 0.83863(12) 0.57568(13) 0.6107(2) 0.0161(6) Uani 1 1 d . . .
C5 C 0.94775(12) 0.38934(12) 0.46846(18) 0.0135(5) Uani 1 1 d . . .
C6 C 0.96507(12) 0.39750(13) 0.56406(18) 0.0138(5) Uani 1 1 d . . .
C7 C 0.83424(16) 0.64893(17) 0.3812(3) 0.0365(8) Uani 1 1 d . . .
C8 C 0.90309(14) 0.67573(14) 0.7376(2) 0.0227(6) Uani 1 1 d . . .
C9 C 0.93867(13) 0.35838(13) 0.27874(18) 0.0137(5) Uani 1 1 d . . .
C10 C 1.00238(13) 0.37516(13) 0.74004(19) 0.0166(6) Uani 1 1 d . . .
C11 C 0.85184(17) 0.6401(2) 0.2909(3) 0.0433(10) Uani 1 1 d . . .
H11 H 0.8314 0.6005 0.2585 0.052 Uiso 1 1 calc R . .
C12 C 0.9041(2) 0.6969(3) 0.2514(4) 0.0654(15) Uani 1 1 d . . .
H12 H 0.9222 0.6993 0.1905 0.078 Uiso 1 1 calc R . .
C13 C 0.9244(2) 0.7471(3) 0.3128(4) 0.0824(18) Uani 1 1 d . . .
H13 H 0.9584 0.7886 0.2989 0.099 Uiso 1 1 calc R . .
C14 C 0.92655(14) 0.66714(15) 0.8274(3) 0.0317(8) Uani 1 1 d . . .
H14 H 0.9034 0.6331 0.8706 0.038 Uiso 1 1 calc R . .
C15 C 0.99086(17) 0.71842(17) 0.8413(3) 0.0400(9) Uani 1 1 d . . .
H15 H 1.0155 0.7209 0.8954 0.048 Uiso 1 1 calc R . .
C16 C 1.01385(17) 0.76347(17) 0.7704(3) 0.0428(9) Uani 1 1 d . . .
H16 H 1.0551 0.8000 0.7709 0.051 Uiso 1 1 calc R . .
C18 C 0.93548(13) 0.40614(14) 0.1287(2) 0.0187(6) Uani 1 1 d . . .
H18 H 0.9499 0.4347 0.0763 0.022 Uiso 1 1 calc R A 1
C19 C 0.87548(14) 0.35442(14) 0.1420(2) 0.0211(6) Uani 1 1 d . E .
H19 H 0.8429 0.3446 0.0966 0.025 Uiso 1 1 calc R B 1
C21 C 0.96685(14) 0.35511(14) 0.9048(2) 0.0223(6) Uani 1 1 d . . .
H21 H 0.9443 0.3383 0.9626 0.027 Uiso 1 1 calc R C 1
C22 C 1.02467(15) 0.41131(15) 0.9032(2) 0.0258(7) Uani 1 1 d . F .
H22 H 1.0460 0.4373 0.9566 0.031 Uiso 1 1 calc R D 1
S1 S 0.83186(3) 0.50601(4) 0.45674(5) 0.02012(15) Uani 1 1 d . . .
S2 S 0.87565(3) 0.53439(3) 0.65731(5) 0.01436(13) Uani 1 1 d . . .
S3 S 0.90777(3) 0.42846(3) 0.42676(5) 0.01458(13) Uani 1 1 d . . .
S4 S 0.94466(3) 0.44569(3) 0.63259(5) 0.01464(13) Uani 1 1 d . . .
S5 S 0.77297(4) 0.59186(4) 0.45749(6) 0.02684(17) Uani 1 1 d . . .
S6 S 0.82529(4) 0.62673(4) 0.68783(5) 0.02137(15) Uani 1 1 d . . .
S7 S 0.96540(3) 0.34275(3) 0.38887(5) 0.01479(13) Uani 1 1 d . E .
S8 S 1.01030(4) 0.36526(4) 0.61551(5) 0.02458(17) Uani 1 1 d . F .
S9 S 0.88183(6) 0.72743(5) 0.41879(10) 0.0696(4) Uani 1 1 d . . .
S10 S 0.95863(4) 0.74607(4) 0.67916(7) 0.0409(2) Uani 1 1 d . . .
C17A C 0.9726(5) 0.4078(6) 0.2129(10) 0.026(3) Uani 0.536(4) 1 d P E 1
H17A H 1.0157 0.4395 0.2220 0.031 Uiso 0.536(4) 1 calc PR E 1
S11A S 0.86079(17) 0.30917(17) 0.2389(3) 0.0178(6) Uani 0.536(4) 1 d P E 1
C20A C 1.0476(9) 0.4238(8) 0.8017(16) 0.026(4) Uani 0.534(4) 1 d P F 1
H20A H 1.0867 0.4591 0.7814 0.031 Uiso 0.534(4) 1 calc PR F 1
S12A S 0.93739(16) 0.31669(16) 0.7974(2) 0.0181(6) Uani 0.534(4) 1 d P F 1
C17B C 0.8779(7) 0.3267(7) 0.2347(13) 0.024(4) Uani 0.464(4) 1 d P E 2
H17B H 0.8421 0.2910 0.2622 0.029 Uiso 0.464(4) 1 calc PR E 2
S11B S 0.99286(17) 0.4211(2) 0.2081(3) 0.0155(7) Uani 0.464(4) 1 d P E 2
C20B C 0.9540(6) 0.3338(6) 0.8072(11) 0.021(3) Uani 0.466(4) 1 d P F 2
H20B H 0.9169 0.2957 0.7886 0.025 Uiso 0.466(4) 1 calc PR F 2
S12B S 1.0613(3) 0.4396(3) 0.7997(5) 0.0222(9) Uani 0.466(4) 1 d P F 2
Mo1 Mo 0.745953(10) 0.326092(10) 0.687752(15) 0.00975(5) Uani 1 1 d . . .
Mo2 Mo 0.759388(11) 0.420889(11) 1.112038(16) 0.01155(5) Uani 1 1 d . . .
Mo3 Mo 0.837281(10) 0.431827(10) 0.896207(16) 0.01032(5) Uani 1 1 d . . .
Mo4 Mo 0.758779(10) 0.252928(10) 0.920827(16) 0.01087(5) Uani 1 1 d . . .
O1 O 0.6667 0.3333 0.7917(2) 0.0109(6) Uani 1 3 d S . .
O2 O 0.60472(8) 0.33086(8) 0.94053(12) 0.0103(4) Uani 1 1 d . . .
O3 O 0.80755(8) 0.40009(8) 0.77503(12) 0.0121(4) Uani 1 1 d . . .
O4 O 0.74930(8) 0.27434(8) 0.78185(12) 0.0123(4) Uani 1 1 d . . .
O5 O 0.83279(8) 0.44174(8) 1.04180(12) 0.0136(4) Uani 1 1 d . . .
O6 O 0.73618(8) 0.23685(8) 1.04963(12) 0.0138(4) Uani 1 1 d . . .
O7 O 0.66584(8) 0.26863(8) 0.63662(12) 0.0119(4) Uani 1 1 d . . .
O8 O 0.72996(8) 0.33403(8) 1.12557(13) 0.0144(4) Uani 1 1 d . . .
O9 O 0.81044(8) 0.34152(8) 0.93309(12) 0.0131(4) Uani 1 1 d . . .
O10 O 0.82772(8) 0.50501(8) 0.88788(12) 0.0132(4) Uani 1 1 d . . .
O11 O 0.79742(8) 0.32730(8) 0.60292(13) 0.0154(4) Uani 1 1 d . . .
O12 O 0.78872(9) 0.45226(9) 1.22212(13) 0.0178(4) Uani 1 1 d . . .
O13 O 0.91824(8) 0.46455(9) 0.88699(13) 0.0168(4) Uani 1 1 d . . .
O14 O 0.81273(8) 0.22749(9) 0.90980(13) 0.0152(4) Uani 1 1 d . . .
P P 0.6667 0.3333 0.90321(8) 0.0085(2) Uani 1 3 d S . .
C01 C 0.6667 0.3333 0.3951(4) 0.0407(15) Uani 1 3 d S . .
Cl Cl 0.73790(6) 0.33395(6) 0.38660(9) 0.0311(3) Uani 0.67 1 d P . .

loop_
_atom_site_aniso_label
_atom_site_aniso_U_11
_atom_site_aniso_U_22
_atom_site_aniso_U_33
_atom_site_aniso_U_23
_atom_site_aniso_U_13
_atom_site_aniso_U_12
C1 0.0149(13) 0.0164(13) 0.0118(13) 0.0007(10) -0.0008(10) 0.0065(11)
C2 0.0126(13) 0.0156(13) 0.0115(12) 0.0011(10) -0.0023(10) 0.0044(11)
C3 0.0144(14) 0.0257(15) 0.0199(14) 0.0039(12) -0.0001(11) 0.0129(12)
C4 0.0108(13) 0.0156(13) 0.0203(14) 0.0033(11) 0.0018(11) 0.0055(11)
C5 0.0111(13) 0.0131(13) 0.0142(13) 0.0024(10) 0.0007(10) 0.0045(11)
C6 0.0125(13) 0.0158(13) 0.0113(12) 0.0017(10) 0.0020(10) 0.0058(11)
C7 0.0323(19) 0.043(2) 0.043(2) 0.0150(17) -0.0023(16) 0.0258(17)
C8 0.0198(15) 0.0164(14) 0.0310(16) -0.0045(12) 0.0049(13) 0.0084(12)
C9 0.0150(13) 0.0162(13) 0.0093(12) 0.0012(10) -0.0002(10) 0.0075(11)
C10 0.0187(14) 0.0218(15) 0.0114(13) 0.0011(11) -0.0018(11) 0.0116(12)
C11 0.0302(19) 0.060(3) 0.055(2) 0.027(2) 0.0106(17) 0.0338(19)
C12 0.047(3) 0.090(4) 0.079(3) 0.052(3) 0.025(2) 0.050(3)
C13 0.054(3) 0.069(4) 0.119(5) 0.055(3) 0.007(3) 0.027(3)
C14 0.0161(15) 0.0197(16) 0.059(2) -0.0104(15) -0.0031(15) 0.0084(13)
C15 0.0313(19) 0.036(2) 0.053(2) -0.0143(18) -0.0079(17) 0.0173(17)
C16 0.0228(18) 0.0286(19) 0.068(3) -0.0143(18) 0.0018(17) 0.0063(15)
C18 0.0220(15) 0.0227(15) 0.0144(13) 0.0004(11) 0.0005(11) 0.0135(13)
C19 0.0210(15) 0.0240(15) 0.0215(15) -0.0009(12) -0.0036(12) 0.0137(13)
C21 0.0262(16) 0.0298(16) 0.0129(13) 0.0017(12) 0.0011(12) 0.0155(14)
C22 0.0265(16) 0.0280(17) 0.0218(16) -0.0043(13) -0.0070(13) 0.0128(14)
S1 0.0213(4) 0.0257(4) 0.0161(3) -0.0031(3) -0.0072(3) 0.0139(3)
S2 0.0144(3) 0.0164(3) 0.0129(3) 0.0011(3) -0.0003(3) 0.0082(3)
S3 0.0150(3) 0.0176(3) 0.0115(3) 0.0003(3) -0.0020(3) 0.0084(3)
S4 0.0155(3) 0.0183(3) 0.0104(3) 0.0004(3) -0.0010(3) 0.0087(3)
S5 0.0267(4) 0.0389(5) 0.0245(4) 0.0047(3) -0.0035(3) 0.0236(4)
S6 0.0203(4) 0.0253(4) 0.0228(4) -0.0004(3) 0.0029(3) 0.0146(3)
S7 0.0148(3) 0.0198(3) 0.0112(3) 0.0009(3) -0.0001(3) 0.0097(3)
S8 0.0337(4) 0.0422(5) 0.0127(3) -0.0020(3) -0.0044(3) 0.0301(4)
S9 0.0705(8) 0.0385(6) 0.0864(9) 0.0163(6) -0.0168(7) 0.0173(6)
S10 0.0374(5) 0.0252(5) 0.0513(6) 0.0007(4) 0.0141(4) 0.0091(4)
C17A 0.020(7) 0.024(6) 0.032(5) -0.013(4) -0.007(5) 0.009(5)
S11A 0.0151(13) 0.0193(16) 0.0148(10) 0.0040(10) -0.0012(9) 0.0055(12)
C20A 0.020(9) 0.032(10) 0.025(5) 0.012(6) 0.008(5) 0.013(8)
S12A 0.0160(14) 0.0184(15) 0.0118(9) 0.0006(9) 0.0017(9) 0.0025(11)
C17B 0.033(9) 0.018(8) 0.020(5) 0.013(5) 0.019(6) 0.012(7)
S11B 0.0152(18) 0.0201(14) 0.0097(9) 0.0030(8) -0.0040(10) 0.0076(14)
C20B 0.012(7) 0.016(7) 0.031(6) -0.007(4) -0.011(4) 0.003(5)
S12B 0.018(2) 0.025(2) 0.0184(13) -0.0002(13) -0.0016(12) 0.0059(18)
Mo1 0.01004(11) 0.01032(11) 0.00913(10) 0.00048(8) 0.00140(8) 0.00528(9)
Mo2 0.01244(11) 0.01250(11) 0.00919(11) -0.00169(8) -0.00229(8) 0.00584(9)
Mo3 0.00841(11) 0.01060(11) 0.01091(11) 0.00007(8) -0.00078(8) 0.00397(9)
Mo4 0.01119(11) 0.01165(11) 0.01152(11) 0.00105(8) 0.00001(8) 0.00704(9)
O1 0.0130(9) 0.0130(9) 0.0069(14) 0.000 0.000 0.0065(5)
O2 0.0105(9) 0.0105(9) 0.0098(8) -0.0008(7) 0.0010(7) 0.0051(7)
O3 0.0134(9) 0.0107(9) 0.0113(9) 0.0010(7) 0.0005(7) 0.0054(8)
O4 0.0127(9) 0.0123(9) 0.0124(9) 0.0000(7) -0.0012(7) 0.0065(8)
O5 0.0144(9) 0.0142(9) 0.0131(9) 0.0006(7) -0.0011(7) 0.0078(8)
O6 0.0135(9) 0.0163(9) 0.0128(9) 0.0017(7) 0.0002(7) 0.0082(8)
O7 0.0135(9) 0.0110(9) 0.0116(9) 0.0005(7) 0.0014(7) 0.0065(8)
O8 0.0129(9) 0.0159(9) 0.0146(9) 0.0001(7) -0.0018(7) 0.0073(8)
O9 0.0147(9) 0.0141(9) 0.0104(9) 0.0013(7) -0.0013(7) 0.0071(8)
O10 0.0125(9) 0.0130(9) 0.0136(9) 0.0008(7) -0.0005(7) 0.0059(8)
O11 0.0134(9) 0.0152(9) 0.0150(9) 0.0012(8) 0.0043(7) 0.0052(8)
O12 0.0190(10) 0.0189(10) 0.0139(9) -0.0053(8) -0.0047(8) 0.0082(8)
O13 0.0109(9) 0.0182(10) 0.0202(10) 0.0024(8) -0.0003(8) 0.0065(8)
O14 0.0150(9) 0.0159(10) 0.0171(9) 0.0027(8) 0.0004(8) 0.0096(8)
P 0.0091(3) 0.0091(3) 0.0074(5) 0.000 0.000 0.00456(16)
C01 0.043(2) 0.043(2) 0.036(4) 0.000 0.000 0.0214(11)
Cl 0.0292(6) 0.0283(6) 0.0320(6) 0.0015(5) -0.0026(5) 0.0116(5)

loop_
_atom_type_symbol
_atom_type_description
_atom_type_scat_dispersion_real
_atom_type_scat_dispersion_imag
_atom_type_scat_source
C C 0.0033 0.0016 'International Tables Vol C Tables 4.2.6.8 and 6.1.1.4'
H H 0.0000 0.0000 'International Tables Vol C Tables 4.2.6.8 and 6.1.1.4'
Mo Mo -1.6832 0.6857 'International Tables Vol C Tables 4.2.6.8 and 6.1.1.4'
O O 0.0106 0.0060 'International Tables Vol C Tables 4.2.6.8 and 6.1.1.4'
P P 0.1023 0.0942 'International Tables Vol C Tables 4.2.6.8 and 6.1.1.4'
S S 0.1246 0.1234 'International Tables Vol C Tables 4.2.6.8 and 6.1.1.4'
Cl Cl 0.1484 0.1585 'International Tables Vol C Tables 4.2.6.8 and 6.1.1.4'

loop_
_geom_angle_atom_site_label_1
_geom_angle_atom_site_label_2
_geom_angle_atom_site_label_3
_geom_angle
_geom_angle_site_symmetry_1
_geom_angle_site_symmetry_3
C2 C1 S2 123.5(2) . .
C2 C1 S1 121.5(2) . .
S2 C1 S1 115.07(15) . .
C1 C2 S3 121.3(2) . .
C1 C2 S4 122.7(2) . .
S3 C2 S4 115.98(15) . .
C4 C3 S1 117.2(2) . .
C4 C3 S5 124.6(2) . .
S1 C3 S5 118.10(16) . .
C3 C4 S2 116.0(2) . .
C3 C4 S6 124.8(2) . .
S2 C4 S6 119.02(16) . .
C6 C5 S3 116.9(2) . .
C6 C5 S7 122.8(2) . .
S3 C5 S7 120.23(15) . .
C5 C6 S4 117.1(2) . .
C5 C6 S8 122.4(2) . .
S4 C6 S8 120.42(15) . .
C11 C7 S9 111.0(3) . .
C11 C7 S5 128.8(3) . .
S9 C7 S5 120.2(2) . .
C14 C8 S10 112.5(2) . .
C14 C8 S6 127.3(2) . .
S10 C8 S6 120.11(18) . .
C17A C9 C17B 100.4(8) . .
C17A C9 S11B 10.5(6) . .
C17B C9 S11B 110.6(7) . .
C17A C9 S11A 110.1(5) . .
C17B C9 S11A 9.8(7) . .
S11B C9 S11A 120.1(2) . .
C17A C9 S7 129.0(5) . .
C17B C9 S7 130.6(7) . .
S11B C9 S7 118.84(19) . .
S11A C9 S7 120.98(18) . .
C20A C10 C20B 101.5(10) . .
C20A C10 S12A 114.1(9) . .
C20B C10 S12A 12.6(5) . .
C20A C10 S12B 8.1(10) . .
C20B C10 S12B 109.3(5) . .
S12A C10 S12B 122.0(3) . .
C20A C10 S8 127.8(9) . .
C20B C10 S8 130.4(5) . .
S12A C10 S8 117.80(19) . .
S12B C10 S8 120.1(3) . .
C7 C11 C12 113.4(4) . .
C7 C11 H11 123.3 . .
C12 C11 H11 123.3 . .
C13 C12 C11 111.2(5) . .
C13 C12 H12 124.4 . .
C11 C12 H12 124.4 . .
C12 C13 S9 113.3(4) . .
C12 C13 H13 123.4 . .
S9 C13 H13 123.4 . .
C8 C14 C15 109.2(3) . .
C8 C14 H14 125.4 . .
C15 C14 H14 125.4 . .
C16 C15 C14 114.9(4) . .
C16 C15 H15 122.5 . .
C14 C15 H15 122.5 . .
C15 C16 S10 112.5(3) . .
C15 C16 H16 123.8 . .
S10 C16 H16 123.8 . .
C19 C18 C17A 105.6(5) . .
C19 C18 S11B 119.5(3) . .
C17A C18 S11B 14.2(5) . .
C19 C18 H18 127.2 . .
C17A C18 H18 127.2 . .
S11B C18 H18 113.3 . .
C18 C19 C17B 105.6(6) . .
C18 C19 S11A 119.3(3) . .
C17B C19 S11A 13.9(6) . .
C18 C19 H19 120.4 . .
C17B C19 H19 134.0 . .
S11A C19 H19 120.4 . .
C22 C21 C20B 105.6(6) . .
C22 C21 S12A 117.4(3) . .
C20B C21 S12A 11.7(6) . .
C22 C21 H21 121.3 . .
C20B C21 H21 133.1 . .
S12A C21 H21 121.3 . .
C21 C22 C20A 107.7(7) . .
C21 C22 S12B 119.3(3) . .
C20A C22 S12B 11.8(8) . .
C21 C22 H22 126.2 . .
C20A C22 H22 126.2 . .
S12B C22 H22 114.5 . .
C1 S1 C3 95.21(13) . .
C1 S2 C4 95.83(13) . .
C5 S3 C2 95.13(13) . .
C6 S4 C2 94.85(13) . .
C7 S5 C3 99.45(14) . .
C4 S6 C8 101.52(13) . .
C5 S7 C9 100.34(12) . .
C6 S8 C10 101.86(12) . .
C13 S9 C7 91.1(3) . .
C16 S10 C8 90.87(17) . .
C9 C17A C18 114.5(7) . .
C9 C17A H17A 122.7 . .
C18 C17A H17A 122.7 . .
C19 S11A C9 90.5(2) . .
C10 C20A C22 110.7(11) . .
C10 C20A H20A 124.7 . .
C22 C20A H20A 124.7 . .
C10 S12A C21 90.13(19) . .
C9 C17B C19 113.8(8) . .
C9 C17B H17B 123.1 . .
C19 C17B H17B 123.1 . .
C18 S11B C9 90.4(2) . .
C21 C20B C10 114.5(7) . .
C21 C20B H20B 122.7 . .
C10 C20B H20B 122.7 . .
C22 S12B C10 91.2(3) . .
O11 Mo1 O4 103.21(8) . .
O11 Mo1 O7 102.81(8) . .
O4 Mo1 O7 98.59(8) . .
O11 Mo1 O7 99.93(8) . 2_655
O4 Mo1 O7 154.44(7) . 2_655
O7 Mo1 O7 86.61(10) . 2_655
O11 Mo1 O3 101.11(8) . .
O4 Mo1 O3 84.74(7) . .
O7 Mo1 O3 154.36(7) . .
O7 Mo1 O3 80.28(7) 2_655 .
O11 Mo1 O1 170.87(8) . .
O4 Mo1 O1 85.82(7) . .
O7 Mo1 O1 74.16(6) . .
O7 Mo1 O1 71.47(6) 2_655 .
O3 Mo1 O1 80.79(6) . .
O12 Mo2 O8 104.44(8) . .
O12 Mo2 O5 103.17(8) . .
O8 Mo2 O5 97.70(8) . .
O12 Mo2 O8 101.58(8) . 2_655
O8 Mo2 O8 85.09(10) . 2_655
O5 Mo2 O8 153.51(7) . 2_655
O12 Mo2 O6 99.03(8) . 2_655
O8 Mo2 O6 154.67(7) . 2_655
O5 Mo2 O6 85.95(7) . 2_655
O8 Mo2 O6 80.97(7) 2_655 2_655
O12 Mo2 O2 169.70(8) . 3_665
O8 Mo2 O2 85.65(7) . 3_665
O5 Mo2 O2 72.94(7) . 3_665
O8 Mo2 O2 81.06(6) 2_655 3_665
O6 Mo2 O2 71.40(6) 2_655 3_665
O13 Mo3 O3 103.89(8) . .
O13 Mo3 O10 102.04(8) . .
O3 Mo3 O10 97.30(8) . .
O13 Mo3 O9 101.25(8) . .
O3 Mo3 O9 86.40(7) . .
O10 Mo3 O9 154.75(7) . .
O13 Mo3 O5 97.78(8) . .
O3 Mo3 O5 157.13(7) . .
O10 Mo3 O5 85.08(7) . .
O9 Mo3 O5 82.26(7) . .
O13 Mo3 O2 168.61(8) . 3_665
O3 Mo3 O2 87.35(7) . 3_665
O10 Mo3 O2 74.29(7) . 3_665
O9 Mo3 O2 80.97(6) . 3_665
O5 Mo3 O2 71.33(6) . 3_665
O14 Mo4 O6 102.09(8) . .
O14 Mo4 O9 103.19(8) . .
O6 Mo4 O9 96.21(8) . .
O14 Mo4 O10 100.64(8) . 3_665
O6 Mo4 O10 88.65(8) . 3_665
O9 Mo4 O10 154.06(7) . 3_665
O14 Mo4 O4 101.96(8) . .
O6 Mo4 O4 155.27(7) . .
O9 Mo4 O4 83.86(7) . .
O10 Mo4 O4 81.31(7) 3_665 .
O14 Mo4 O2 171.93(7) . 2_655
O6 Mo4 O2 74.93(7) . 2_655
O9 Mo4 O2 84.68(7) . 2_655
O10 Mo4 O2 71.98(6) 3_665 2_655
O4 Mo4 O2 80.47(6) . 2_655
P O1 Mo1 125.87(5) . .
P O1 Mo1 125.87(5) . 3_665
Mo1 O1 Mo1 89.13(8) . 3_665
P O1 Mo1 125.87(5) . 2_655
Mo1 O1 Mo1 89.13(8) . 2_655
Mo1 O1 Mo1 89.13(8) 3_665 2_655
P O2 Mo3 125.44(9) . 2_655
P O2 Mo4 126.34(9) . 3_665
Mo3 O2 Mo4 89.27(6) 2_655 3_665
P O2 Mo2 125.84(10) . 2_655
Mo3 O2 Mo2 89.70(5) 2_655 2_655
Mo4 O2 Mo2 88.44(5) 3_665 2_655
Mo3 O3 Mo1 149.86(10) . .
Mo1 O4 Mo4 153.41(10) . .
Mo2 O5 Mo3 126.03(9) . .
Mo4 O6 Mo2 125.11(9) . 3_665
Mo1 O7 Mo1 125.20(9) . 3_665
Mo2 O8 Mo2 152.11(10) . 3_665
Mo4 O9 Mo3 152.66(10) . .
Mo3 O10 Mo4 124.40(9) . 2_655
O2 P O2 109.37(7) 2_655 3_665
O2 P O2 109.37(7) 2_655 .
O2 P O2 109.37(7) 3_665 .
O2 P O1 109.57(7) 2_655 .
O2 P O1 109.57(7) 3_665 .
O2 P O1 109.57(7) . .
Cl C01 Cl 119.53(5) . 3_665
Cl C01 Cl 119.53(5) . 2_655
Cl C01 Cl 119.53(5) 3_665 2_655

loop_
_geom_bond_atom_site_label_1
_geom_bond_atom_site_label_2
_geom_bond_distance
_geom_bond_site_symmetry_2
C1 C2 1.387(4) .
C1 S2 1.719(3) .
C1 S1 1.726(3) .
C2 S3 1.727(3) .
C2 S4 1.731(3) .
C3 C4 1.352(4) .
C3 S1 1.736(3) .
C3 S5 1.759(3) .
C4 S2 1.736(3) .
C4 S6 1.756(3) .
C5 C6 1.363(3) .
C5 S3 1.727(3) .
C5 S7 1.751(3) .
C6 S4 1.730(3) .
C6 S8 1.752(3) .
C7 C11 1.360(5) .
C7 S9 1.708(4) .
C7 S5 1.757(4) .
C8 C14 1.411(4) .
C8 S10 1.726(3) .
C8 S6 1.759(3) .
C9 C17A 1.379(13) .
C9 C17B 1.390(16) .
C9 S11B 1.704(4) .
C9 S11A 1.712(4) .
C9 S7 1.753(3) .
C10 C20A 1.404(19) .
C10 C20B 1.419(15) .
C10 S12A 1.671(4) .
C10 S12B 1.685(7) .
C10 S8 1.752(3) .
C11 C12 1.410(5) .
C11 H11 0.9300 .
C12 C13 1.340(7) .
C12 H12 0.9300 .
C13 S9 1.702(6) .
C13 H13 0.9300 .
C14 C15 1.413(4) .
C14 H14 0.9300 .
C15 C16 1.347(5) .
C15 H15 0.9300 .
C16 S10 1.711(4) .
C16 H16 0.9300 .
C18 C19 1.351(4) .
C18 C17A 1.444(14) .
C18 S11B 1.642(4) .
C18 H18 0.9300 .
C19 C17B 1.450(18) .
C19 S11A 1.637(5) .
C19 H19 0.9300 .
C21 C22 1.356(4) .
C21 C20B 1.414(14) .
C21 S12A 1.694(4) .
C21 H21 0.9300 .
C22 C20A 1.47(2) .
C22 S12B 1.630(7) .
C22 H22 0.9300 .
C17A H17A 0.9300 .
C20A H20A 0.9300 .
C17B H17B 0.9300 .
C20B H20B 0.9300 .
Mo1 O11 1.6808(17) .
Mo1 O4 1.8148(17) .
Mo1 O7 1.8403(17) .
Mo1 O7 2.0149(17) 2_655
Mo1 O3 2.0260(17) .
Mo1 O1 2.4394(17) .
Mo2 O12 1.6781(18) .
Mo2 O8 1.8286(18) .
Mo2 O5 1.8330(18) .
Mo2 O8 2.0004(17) 2_655
Mo2 O6 2.0139(17) 2_655
Mo2 O2 2.4660(16) 3_665
Mo3 O13 1.6819(17) .
Mo3 O3 1.8206(17) .
Mo3 O10 1.8676(17) .
Mo3 O9 1.9759(17) .
Mo3 O5 2.0257(17) .
Mo3 O2 2.4108(17) 3_665
Mo4 O14 1.6762(17) .
Mo4 O6 1.8355(17) .
Mo4 O9 1.8402(17) .
Mo4 O10 1.9799(17) 3_665
Mo4 O4 2.0200(17) .
Mo4 O2 2.4338(16) 2_655
O1 P 1.534(3) .
O1 Mo1 2.4394(17) 3_665
O1 Mo1 2.4394(17) 2_655
O2 P 1.5329(17) .
O2 Mo3 2.4108(17) 2_655
O2 Mo4 2.4338(16) 3_665
O2 Mo2 2.4660(16) 2_655
O6 Mo2 2.0139(17) 3_665
O7 Mo1 2.0149(17) 3_665
O8 Mo2 2.0004(17) 3_665
O10 Mo4 1.9799(17) 2_655
P O2 1.5329(17) 2_655
P O2 1.5329(17) 3_665
C01 Cl 1.6903(13) .
C01 Cl 1.6903(13) 3_665
C01 Cl 1.6903(13) 2_655
